data_4083016
loop_
_publ_author_name
'Bayram, Melike'
'Bl\"aser, Dieter'
'W\"olper, Christoph'
'Schulz, Stephan'

_publ_contact_author
;
         Prof. Dr. Schulz, Stephan
         Fachbereich Chemie der
         Universit\"at Duisburg-Essen
         Campus Essen, Universit\"atsstr. 7
         D-45141 Essen, Germany
;
_publ_section_title
;
 Syntheses and Structures of Bis-Amidinate--Alane Complexes
;
_journal_issue 8
_journal_name_full Organometallics
_journal_page_first 2080
_journal_paper_doi 10.1021/om5002217
_journal_volume 33
_journal_year 2014
_chemical_formula_moiety 'C26 H62 Al4 N4'
_chemical_formula_sum 'C26 H62 Al4 N4'
_chemical_formula_weight 538.72
_chemical_name_systematic
; 
 ? 
;
_space_group_IT_number 14
_symmetry_cell_setting monoclinic
_symmetry_space_group_name_Hall '-P 2ybc'
_symmetry_space_group_name_H-M 'P 1 21/c 1'
_atom_sites_solution_hydrogens geom
_atom_sites_solution_primary direct
_atom_sites_solution_secondary difmap
_audit_creation_method SHELXL-97
_cell_angle_alpha 90.00
_cell_angle_beta 102.365(2)
_cell_angle_gamma 90.00
_cell_formula_units_Z 2
_cell_length_a 9.5420(4)
_cell_length_b 14.8430(6)
_cell_length_c 13.2769(5)
_cell_measurement_reflns_used 16599
_cell_measurement_temperature 180(1)
_cell_measurement_theta_max 28.26
_cell_measurement_theta_min 2.58
_cell_volume 1836.81(13)
_computing_cell_refinement 'BRUKER D8 KAPPA APEX 2 Vers. 3.0-2009'
_computing_data_collection 'BRUKER D8 KAPPA APEX 2 Vers. 3.0-2009'
_computing_data_reduction 'BRUKER D8 KAPPA APEX 2 Vers. 3.0-2009'
_computing_molecular_graphics 'BRUKER AXS SHELXTL (c) 2008 / Vers. 2008/4'
_computing_publication_material 'BRUKER AXS SHELXTL (c) 2008 / Vers. 2008/4'
_computing_structure_refinement 'BRUKER AXS SHELXTL (c) 2008 / Vers. 2008/4'
_computing_structure_solution 'BRUKER D8 KAPPA APEX 2 Vers. 3.0-2009'
_diffrn_ambient_temperature 180(1)
_diffrn_detector_area_resol_mean 512
_diffrn_measured_fraction_theta_full 0.990
_diffrn_measured_fraction_theta_max 0.990
_diffrn_measurement_device_type
; 
 Bruker D8 KAPPA series II with APEX II area detector system
;
_diffrn_measurement_method
;
 Data collection strategy APEX 2/COSMO
;
_diffrn_radiation_monochromator 'Triumph Goebel mirror'
_diffrn_radiation_source 'fine-focus sealed tube'
_diffrn_radiation_type MoK\a
_diffrn_radiation_wavelength 0.71073
_diffrn_reflns_av_R_equivalents 0.0247
_diffrn_reflns_av_sigmaI/netI 0.0166
_diffrn_reflns_limit_h_max 12
_diffrn_reflns_limit_h_min -12
_diffrn_reflns_limit_k_max 19
_diffrn_reflns_limit_k_min -19
_diffrn_reflns_limit_l_max 17
_diffrn_reflns_limit_l_min -17
_diffrn_reflns_number 34486
_diffrn_reflns_theta_full 28.34
_diffrn_reflns_theta_max 28.34
_diffrn_reflns_theta_min 2.09
_exptl_absorpt_coefficient_mu 0.145
_exptl_absorpt_correction_T_max 0.75
_exptl_absorpt_correction_T_min 0.69
_exptl_absorpt_correction_type multi-scan
_exptl_absorpt_process_details
; 
 BRUKER AXS SMART APEX 2 Vers. 3.0-2009
 R.H. Blessing, Acta Cryst. (1995) A51 33-38 
;
_exptl_crystal_colour colourless
_exptl_crystal_density_diffrn 0.974
_exptl_crystal_density_method 'not measured'
_exptl_crystal_description block
_exptl_crystal_F_000 596
_exptl_crystal_size_max 0.33
_exptl_crystal_size_mid 0.28
_exptl_crystal_size_min 0.18
_refine_diff_density_max 0.316
_refine_diff_density_min -0.253
_refine_diff_density_rms 0.048
_refine_ls_extinction_method none
_refine_ls_goodness_of_fit_ref 1.052
_refine_ls_hydrogen_treatment constr
_refine_ls_matrix_type full
_refine_ls_number_parameters 154
_refine_ls_number_reflns 4543
_refine_ls_number_restraints 0
_refine_ls_restrained_S_all 1.052
_refine_ls_R_factor_all 0.0493
_refine_ls_R_factor_gt 0.0387
_refine_ls_shift/su_max 0.001
_refine_ls_shift/su_mean 0.000
_refine_ls_structure_factor_coef Fsqd
_refine_ls_weighting_details 'calc w=1/[\s^2^(Fo^2^)+(0.0683P)^2^+0.3993P] where P=(Fo^2^+2Fc^2^)/3'
_refine_ls_weighting_scheme calc
_refine_ls_wR_factor_gt 0.1074
_refine_ls_wR_factor_ref 0.1166
_reflns_number_gt 3780
_reflns_number_total 4543
_reflns_threshold_expression >2sigma(I)
_cod_data_source_file om5002217_si_001.cif
_cod_data_source_block mb_015m
_cod_depositor_comments 'Adding full bibliography for 4083015--4083021.cif.'
_cod_original_sg_symbol_H-M P21/c
_cod_database_code 4083016

loop_
_symmetry_equiv_pos_as_xyz
'x, y, z'
'-x, y+1/2, -z+1/2'
'-x, -y, -z'
'x, -y-1/2, z-1/2'

loop_
_atom_site_label
_atom_site_type_symbol
_atom_site_fract_x
_atom_site_fract_y
_atom_site_fract_z
_atom_site_U_iso_or_equiv
_atom_site_adp_type
_atom_site_occupancy
_atom_site_symmetry_multiplicity
_atom_site_calc_flag
_atom_site_refinement_flags
Al1 Al 0.22340(4) 0.03259(2) 0.80239(3) 0.02857(12) Uani 1 1 d .
Al2 Al -0.09684(4) 0.14102(3) 0.74042(3) 0.02792(11) Uani 1 1 d .
N1 N 0.29094(11) 0.15688(7) 0.81709(8) 0.0284(2) Uani 1 1 d .
N2 N 0.09764(11) 0.11410(6) 0.70238(7) 0.0235(2) Uani 1 1 d .
C1 C 0.00088(15) 0.01037(9) 0.55648(9) 0.0314(3) Uani 1 1 d .
H1A H -0.0988 0.0163 0.5660 0.038 Uiso 1 1 d R
H1B H 0.0471 -0.0399 0.6003 0.038 Uiso 1 1 d R
C2 C 0.08211(14) 0.09692(8) 0.58922(9) 0.0295(3) Uani 1 1 d .
H2A H 0.1785 0.0931 0.5730 0.035 Uiso 1 1 d R
H2B H 0.0305 0.1480 0.5498 0.035 Uiso 1 1 d R
C3 C 0.19819(13) 0.18391(8) 0.73802(9) 0.0262(2) Uani 1 1 d .
C4 C 0.41264(15) 0.20611(10) 0.88321(13) 0.0425(3) Uani 1 1 d .
C5 C 0.5283(2) 0.22071(16) 0.8217(2) 0.0810(7) Uani 1 1 d .
H5A H 0.5535 0.1628 0.7948 0.121 Uiso 1 1 d R
H5B H 0.6135 0.2470 0.8665 0.121 Uiso 1 1 d R
H5C H 0.4922 0.2617 0.7641 0.121 Uiso 1 1 d R
C6 C 0.4663(3) 0.14357(14) 0.97384(19) 0.0791(7) Uani 1 1 d .
H6A H 0.3885 0.1315 1.0096 0.119 Uiso 1 1 d R
H6B H 0.5466 0.1721 1.0217 0.119 Uiso 1 1 d R
H6C H 0.4986 0.0868 0.9487 0.119 Uiso 1 1 d R
C7 C 0.3662(2) 0.29454(12) 0.92351(15) 0.0595(5) Uani 1 1 d .
H7A H 0.3477 0.3389 0.8676 0.089 Uiso 1 1 d R
H7B H 0.4425 0.3168 0.9796 0.089 Uiso 1 1 d R
H7C H 0.2786 0.2850 0.9494 0.089 Uiso 1 1 d R
C8 C -0.04182(16) 0.21554(12) 0.86665(12) 0.0455(4) Uani 1 1 d .
H8A H -0.1238 0.2209 0.8999 0.068 Uiso 1 1 d R
H8B H -0.0130 0.2756 0.8481 0.068 Uiso 1 1 d R
H8C H 0.0385 0.1870 0.9143 0.068 Uiso 1 1 d R
C9 C -0.21081(18) 0.20720(12) 0.62130(13) 0.0501(4) Uani 1 1 d .
H9A H -0.2296 0.1678 0.5606 0.075 Uiso 1 1 d R
H9B H -0.1573 0.2604 0.6071 0.075 Uiso 1 1 d R
H9C H -0.3021 0.2262 0.6371 0.075 Uiso 1 1 d R
C10 C -0.18490(17) 0.02356(11) 0.76007(12) 0.0433(3) Uani 1 1 d .
H10A H -0.1999 0.0195 0.8307 0.065 Uiso 1 1 d R
H10B H -0.1211 -0.0252 0.7481 0.065 Uiso 1 1 d R
H10C H -0.2773 0.0181 0.7112 0.065 Uiso 1 1 d R
C11 C 0.3471(2) -0.04075(12) 0.73617(15) 0.0553(4) Uani 1 1 d .
H11A H 0.4377 -0.0525 0.7852 0.083 Uiso 1 1 d R
H11B H 0.3666 -0.0086 0.6762 0.083 Uiso 1 1 d R
H11C H 0.2993 -0.0980 0.7138 0.083 Uiso 1 1 d R
C12 C 0.15512(18) -0.01558(12) 0.91947(13) 0.0508(4) Uani 1 1 d .
H12A H 0.1045 -0.0725 0.8997 0.076 Uiso 1 1 d R
H12B H 0.0895 0.0277 0.9408 0.076 Uiso 1 1 d R
H12C H 0.2369 -0.0263 0.9769 0.076 Uiso 1 1 d R
C13 C 0.18663(19) 0.27256(9) 0.68402(12) 0.0440(4) Uani 1 1 d .
H13A H 0.2717 0.3090 0.7121 0.066 Uiso 1 1 d R
H13B H 0.1006 0.3042 0.6943 0.066 Uiso 1 1 d R
H13C H 0.1800 0.2628 0.6101 0.066 Uiso 1 1 d R

loop_
_atom_site_aniso_label
_atom_site_aniso_U_11
_atom_site_aniso_U_22
_atom_site_aniso_U_33
_atom_site_aniso_U_23
_atom_site_aniso_U_13
_atom_site_aniso_U_12
Al1 0.0296(2) 0.0236(2) 0.0313(2) -0.00001(14) 0.00372(15) 0.00234(14)
Al2 0.0271(2) 0.0298(2) 0.02539(19) -0.00298(14) 0.00238(14) 0.00210(14)
N1 0.0247(5) 0.0268(5) 0.0325(5) -0.0060(4) 0.0038(4) -0.0014(4)
N2 0.0302(5) 0.0211(5) 0.0187(4) -0.0033(3) 0.0041(4) -0.0014(4)
C1 0.0427(7) 0.0303(6) 0.0210(5) -0.0064(5) 0.0068(5) -0.0062(5)
C2 0.0408(7) 0.0283(6) 0.0198(5) -0.0046(4) 0.0072(5) -0.0048(5)
C3 0.0307(6) 0.0237(5) 0.0259(5) -0.0051(4) 0.0095(5) -0.0019(5)
C4 0.0282(6) 0.0374(7) 0.0561(9) -0.0112(6) -0.0037(6) -0.0061(6)
C5 0.0398(9) 0.0799(15) 0.128(2) -0.0302(14) 0.0282(11) -0.0255(10)
C6 0.0689(13) 0.0581(12) 0.0826(15) 0.0009(10) -0.0455(11) -0.0090(10)
C7 0.0534(10) 0.0499(10) 0.0646(11) -0.0283(8) -0.0107(8) -0.0020(8)
C8 0.0400(8) 0.0549(9) 0.0430(8) -0.0210(7) 0.0122(6) -0.0004(7)
C9 0.0430(8) 0.0549(10) 0.0473(9) 0.0113(7) -0.0015(7) 0.0144(7)
C10 0.0403(7) 0.0449(8) 0.0458(8) -0.0003(6) 0.0115(6) -0.0095(6)
C11 0.0538(10) 0.0444(9) 0.0676(11) -0.0106(8) 0.0127(8) 0.0164(7)
C12 0.0483(9) 0.0567(10) 0.0467(9) 0.0236(8) 0.0087(7) 0.0047(7)
C13 0.0628(10) 0.0266(7) 0.0402(8) 0.0019(6) 0.0053(7) -0.0082(6)

loop_
_atom_type_symbol
_atom_type_description
_atom_type_scat_dispersion_real
_atom_type_scat_dispersion_imag
_atom_type_scat_source
C C 0.0033 0.0016 'International Tables Vol C Tables 4.2.6.8 and 6.1.1.4'
H H 0.0000 0.0000 'International Tables Vol C Tables 4.2.6.8 and 6.1.1.4'
N N 0.0061 0.0033 'International Tables Vol C Tables 4.2.6.8 and 6.1.1.4'
Al Al 0.0645 0.0514 'International Tables Vol C Tables 4.2.6.8 and 6.1.1.4'

loop_
_geom_angle_atom_site_label_1
_geom_angle_atom_site_label_2
_geom_angle_atom_site_label_3
_geom_angle
_geom_angle_site_symmetry_3
C12 Al1 C11 119.61(8) .
C12 Al1 N1 115.32(7) .
C11 Al1 N1 110.76(7) .
C12 Al1 N2 119.85(6) .
C11 Al1 N2 111.99(7) .
N1 Al1 N2 68.40(4) .
C12 Al1 C3 127.16(6) .
C11 Al1 C3 112.76(7) .
N1 Al1 C3 32.33(4) .
N2 Al1 C3 36.36(4) .
C10 Al2 C9 111.53(8) .
C10 Al2 C8 115.06(7) .
C9 Al2 C8 113.55(8) .
C10 Al2 N2 106.94(6) .
C9 Al2 N2 105.65(6) .
C8 Al2 N2 103.04(5) .
C3 N1 C4 130.00(12) .
C3 N1 Al1 93.36(8) .
C4 N1 Al1 136.27(9) .
C3 N2 C2 111.84(9) .
C3 N2 Al1 87.34(7) .
C2 N2 Al1 118.67(8) .
C3 N2 Al2 110.82(7) .
C2 N2 Al2 112.14(8) .
Al1 N2 Al2 113.49(5) .
C2 C1 C1 110.48(13) 3_556
N2 C2 C1 111.49(10) .
N1 C3 N2 110.00(11) .
N1 C3 C13 129.49(12) .
N2 C3 C13 120.51(11) .
N1 C3 Al1 54.31(7) .
N2 C3 Al1 56.30(6) .
C13 C3 Al1 171.79(9) .
N1 C4 C7 112.49(12) .
N1 C4 C6 104.79(12) .
C7 C4 C6 108.86(16) .
N1 C4 C5 108.48(14) .
C7 C4 C5 111.44(16) .
C6 C4 C5 110.59(18) .

loop_
_geom_bond_atom_site_label_1
_geom_bond_atom_site_label_2
_geom_bond_distance
_geom_bond_site_symmetry_2
Al1 C12 1.9457(16) .
Al1 C11 1.9486(16) .
Al1 N1 1.9501(11) .
Al1 N2 1.9961(10) .
Al1 C3 2.3968(13) .
Al2 C10 1.9768(16) .
Al2 C9 1.9779(15) .
Al2 C8 1.9828(15) .
Al2 N2 2.0639(11) .
N1 C3 1.2839(16) .
N1 C4 1.4888(16) .
N2 C3 1.4225(15) .
N2 C2 1.4996(14) .
C1 C2 1.5152(17) .
C1 C1 1.528(2) 3_556
C3 C13 1.4913(18) .
C4 C7 1.519(2) .
C4 C6 1.519(3) .
C4 C5 1.522(3) .
